data_4101305
loop_
_publ_author_name
'Esenturk, Emren N'
'Fettinger, James'
'Eichhorn, Bryan'

_publ_section_title
;
 The Pb12(2-) and Pb10(2-) zintl ions and the M@Pb12(2-) and M@Pb10(2-)
 cluster series where M = Ni, Pd, Pt.
;
_journal_issue 28
_journal_name_full 'Journal of the American Chemical Society'
_journal_page_first 9178
_journal_page_last 9186
_journal_paper_doi 10.1021/ja061842m
_journal_volume 128
_journal_year 2006
_chemical_formula_sum 'C36 H72 K2 N4 Ni O12 Pb10'
_chemical_formula_weight 2961.79
_chemical_name_systematic
; 
 ? 
;
_space_group_IT_number 15
_symmetry_cell_setting monoclinic
_symmetry_space_group_name_Hall '-C 2yc'
_symmetry_space_group_name_H-M 'C 1 2/c 1'
_atom_sites_solution_hydrogens geom
_atom_sites_solution_primary direct
_atom_sites_solution_secondary difmap
_audit_creation_method SHELXL-97
_cell_angle_alpha 90.00
_cell_angle_beta 96.907(2)
_cell_angle_gamma 90.00
_cell_formula_units_Z 4
_cell_length_a 24.843(3)
_cell_length_b 11.9405(16)
_cell_length_c 21.403(3)
_cell_measurement_reflns_used 7526
_cell_measurement_temperature 173(2)
_cell_measurement_theta_max 25.002
_cell_measurement_theta_min 2.625
_cell_volume 6302.7(14)
_computing_cell_refinement 'Bruker SMART'
_computing_data_collection 'Bruker SMART'
_computing_data_reduction 'Bruker SAINT'
_computing_molecular_graphics 'Bruker SHELXTL'
_computing_publication_material 'Bruker SHELXTL'
_computing_structure_refinement 'SHELXL-97 (Sheldrick, 1997)'
_computing_structure_solution 'SHELXS-97 (Sheldrick, 1990)'
_diffrn_ambient_temperature 173(2)
_diffrn_measured_fraction_theta_full 0.999
_diffrn_measured_fraction_theta_max 0.999
_diffrn_measurement_device_type 'CCD area detector'
_diffrn_measurement_method 'phi and omega scans'
_diffrn_radiation_monochromator graphite
_diffrn_radiation_source 'fine-focus sealed tube'
_diffrn_radiation_type MoK\a
_diffrn_radiation_wavelength 0.71073
_diffrn_reflns_av_R_equivalents 0.0000
_diffrn_reflns_av_sigmaI/netI 0.0385
_diffrn_reflns_limit_h_max 29
_diffrn_reflns_limit_h_min -29
_diffrn_reflns_limit_k_max 14
_diffrn_reflns_limit_k_min 0
_diffrn_reflns_limit_l_max 25
_diffrn_reflns_limit_l_min 0
_diffrn_reflns_number 5757
_diffrn_reflns_theta_full 24.99
_diffrn_reflns_theta_max 24.99
_diffrn_reflns_theta_min 1.89
_diffrn_standards_decay_% 0
_exptl_absorpt_coefficient_mu 27.074
_exptl_absorpt_correction_T_max 0.3124
_exptl_absorpt_correction_T_min 0.0322
_exptl_absorpt_correction_type multi-scan
_exptl_crystal_colour Black
_exptl_crystal_density_diffrn 3.121
_exptl_crystal_density_meas 0
_exptl_crystal_density_method 'not measured'
_exptl_crystal_description Plate
_exptl_crystal_F_000 5192
_exptl_crystal_size_max 0.41
_exptl_crystal_size_mid 0.13
_exptl_crystal_size_min 0.06
_refine_diff_density_max 3.059
_refine_diff_density_min -2.698
_refine_diff_density_rms 0.409
_refine_ls_extinction_method none
_refine_ls_goodness_of_fit_ref 1.060
_refine_ls_hydrogen_treatment constr
_refine_ls_matrix_type full
_refine_ls_number_parameters 295
_refine_ls_number_reflns 5758
_refine_ls_number_restraints 0
_refine_ls_restrained_S_all 1.060
_refine_ls_R_factor_all 0.0827
_refine_ls_R_factor_gt 0.0582
_refine_ls_shift/su_max 0.000
_refine_ls_shift/su_mean 0.000
_refine_ls_structure_factor_coef Fsqd
_refine_ls_weighting_details 'calc w=1/[\s^2^(Fo^2^)+(0.1203P)^2^+0.0000P] where P=(Fo^2^+2Fc^2^)/3'
_refine_ls_weighting_scheme calc
_refine_ls_wR_factor_gt 0.1645
_refine_ls_wR_factor_ref 0.1764
_reflns_number_gt 4234
_reflns_number_total 5758
_reflns_threshold_expression >2sigma(I)
_cod_data_source_file ja061842msi20060317_122637.cif
_cod_data_source_block 1027atwin560st
_cod_depositor_comments
;
The following automatic conversions were performed:
'_symmetry_cell_setting' value 'Monoclinic' changed to 'monoclinic'
according to '/home/saulius/struct/CIF-dictionaries/cif_core.dic'
dictionary named 'cif_core.dic' version 2.4.1 from 2010-06-29.

Automatic conversion script
Id: cif_fix_enum 1527 2010-12-29 10:47:43Z saulius 
;
_cod_original_sg_symbol_H-M C2/c
_cod_database_code 4101305

loop_
_symmetry_equiv_pos_as_xyz
'x, y, z'
'-x, y, -z+1/2'
'x+1/2, y+1/2, z'
'-x+1/2, y+1/2, -z+1/2'
'-x, -y, -z'
'x, -y, z-1/2'
'-x+1/2, -y+1/2, -z'
'x+1/2, -y+1/2, z-1/2'

loop_
_atom_site_label
_atom_site_type_symbol
_atom_site_fract_x
_atom_site_fract_y
_atom_site_fract_z
_atom_site_U_iso_or_equiv
_atom_site_adp_type
_atom_site_occupancy
_atom_site_symmetry_multiplicity
_atom_site_calc_flag
_atom_site_refinement_flags
Ni1 Ni 0.0000 0.56703(18) 0.2500 0.0252(5) Uani 1 2 d S
Pb1 Pb 0.02670(3) 0.56607(6) 0.10695(3) 0.05538(19) Uani 1 1 d .
Pb2 Pb 0.09925(2) 0.64160(5) 0.22777(3) 0.04600(16) Uani 1 1 d .
Pb3 Pb -0.02688(3) 0.75289(5) 0.17962(3) 0.04498(17) Uani 1 1 d .
Pb4 Pb -0.07638(2) 0.48723(5) 0.15954(3) 0.04260(16) Uani 1 1 d .
Pb5 Pb 0.04732(2) 0.37976(5) 0.20750(3) 0.04066(15) Uani 1 1 d .
K11 K 0.32550(12) 0.5046(2) 0.52648(12) 0.0284(6) Uani 1 1 d .
N11 N 0.2683(5) 0.5178(9) 0.6422(5) 0.036(3) Uani 1 1 d .
N12 N 0.3804(5) 0.4885(9) 0.4097(5) 0.035(3) Uani 1 1 d .
C11 C 0.2823(7) 0.6287(12) 0.6736(6) 0.043(4) Uani 1 1 d .
H11A H 0.2579 0.6413 0.7062 0.052 Uiso 1 1 calc R
H11B H 0.3199 0.6249 0.6951 0.052 Uiso 1 1 calc R
C12 C 0.2779(7) 0.7251(13) 0.6300(7) 0.045(4) Uani 1 1 d .
H12A H 0.2401 0.7325 0.6098 0.054 Uiso 1 1 calc R
H12B H 0.2879 0.7949 0.6536 0.054 Uiso 1 1 calc R
O12 O 0.3130(4) 0.7089(7) 0.5834(4) 0.034(2) Uani 1 1 d .
C13 C 0.3208(6) 0.8090(11) 0.5477(6) 0.041(4) Uani 1 1 d .
H13A H 0.3299 0.8724 0.5768 0.049 Uiso 1 1 calc R
H13B H 0.2868 0.8275 0.5206 0.049 Uiso 1 1 calc R
C14 C 0.3641(6) 0.7929(11) 0.5088(6) 0.040(4) Uani 1 1 d .
H14A H 0.3703 0.8634 0.4864 0.048 Uiso 1 1 calc R
H14B H 0.3981 0.7734 0.5357 0.048 Uiso 1 1 calc R
O14 O 0.3504(4) 0.7054(7) 0.4641(4) 0.030(2) Uani 1 1 d .
C15 C 0.3904(6) 0.6949(12) 0.4221(7) 0.046(4) Uani 1 1 d .
H15A H 0.4264 0.6839 0.4467 0.055 Uiso 1 1 calc R
H15B H 0.3917 0.7648 0.3974 0.055 Uiso 1 1 calc R
C16 C 0.3784(7) 0.5997(12) 0.3790(6) 0.042(4) Uani 1 1 d .
H16A H 0.4047 0.6003 0.3477 0.051 Uiso 1 1 calc R
H16B H 0.3418 0.6105 0.3558 0.051 Uiso 1 1 calc R
C17 C 0.4383(6) 0.4584(13) 0.4272(7) 0.043(4) Uani 1 1 d .
H17A H 0.4585 0.5250 0.4448 0.052 Uiso 1 1 calc R
H17B H 0.4542 0.4349 0.3890 0.052 Uiso 1 1 calc R
C18 C 0.4446(6) 0.3637(12) 0.4755(6) 0.040(4) Uani 1 1 d .
H18A H 0.4210 0.2999 0.4607 0.048 Uiso 1 1 calc R
H18B H 0.4826 0.3373 0.4818 0.048 Uiso 1 1 calc R
O18 O 0.4292(4) 0.4073(8) 0.5332(4) 0.038(2) Uani 1 1 d .
C19 C 0.4416(6) 0.3284(11) 0.5836(6) 0.037(4) Uani 1 1 d .
H19A H 0.4811 0.3140 0.5904 0.045 Uiso 1 1 calc R
H19B H 0.4228 0.2566 0.5730 0.045 Uiso 1 1 calc R
C20 C 0.4234(7) 0.3763(12) 0.6410(6) 0.044(4) Uani 1 1 d .
H20A H 0.4361 0.3285 0.6776 0.053 Uiso 1 1 calc R
H20B H 0.4393 0.4519 0.6487 0.053 Uiso 1 1 calc R
O20 O 0.3665(4) 0.3837(8) 0.6344(4) 0.038(2) Uani 1 1 d .
C21 C 0.3474(7) 0.4122(14) 0.6938(7) 0.052(4) Uani 1 1 d .
H21A H 0.3646 0.4827 0.7104 0.062 Uiso 1 1 calc R
H21B H 0.3571 0.3521 0.7250 0.062 Uiso 1 1 calc R
C22 C 0.2865(7) 0.4260(13) 0.6829(7) 0.050(4) Uani 1 1 d .
H22A H 0.2703 0.3559 0.6645 0.060 Uiso 1 1 calc R
H22B H 0.2728 0.4372 0.7240 0.060 Uiso 1 1 calc R
C23 C 0.2096(6) 0.5152(12) 0.6225(6) 0.040(4) Uani 1 1 d .
H23A H 0.1982 0.5879 0.6029 0.048 Uiso 1 1 calc R
H23B H 0.1905 0.5055 0.6601 0.048 Uiso 1 1 calc R
C24 C 0.1929(6) 0.4219(14) 0.5762(7) 0.055(4) Uani 1 1 d .
H24A H 0.2049 0.3491 0.5951 0.065 Uiso 1 1 calc R
H24B H 0.1529 0.4204 0.5670 0.065 Uiso 1 1 calc R
O24 O 0.2160(4) 0.4371(8) 0.5190(4) 0.037(2) Uani 1 1 d .
C25 C 0.1950(6) 0.3555(11) 0.4723(7) 0.040(4) Uani 1 1 d .
H25A H 0.1548 0.3570 0.4668 0.048 Uiso 1 1 calc R
H25B H 0.2070 0.2793 0.4859 0.048 Uiso 1 1 calc R
C26 C 0.2159(6) 0.3843(12) 0.4112(7) 0.044(4) Uani 1 1 d .
H26A H 0.2013 0.3304 0.3784 0.053 Uiso 1 1 calc R
H26B H 0.2032 0.4600 0.3977 0.053 Uiso 1 1 calc R
O26 O 0.2733(4) 0.3814(7) 0.4175(4) 0.031(2) Uani 1 1 d .
C27 C 0.2931(6) 0.4101(11) 0.3595(6) 0.039(4) Uani 1 1 d .
H27A H 0.2812 0.4868 0.3470 0.047 Uiso 1 1 calc R
H27B H 0.2778 0.3579 0.3261 0.047 Uiso 1 1 calc R
C28 C 0.3523(6) 0.4043(12) 0.3661(6) 0.039(4) Uani 1 1 d .
H28A H 0.3644 0.4143 0.3240 0.046 Uiso 1 1 calc R
H28B H 0.3637 0.3285 0.3812 0.046 Uiso 1 1 calc R

loop_
_atom_site_aniso_label
_atom_site_aniso_U_11
_atom_site_aniso_U_22
_atom_site_aniso_U_33
_atom_site_aniso_U_23
_atom_site_aniso_U_13
_atom_site_aniso_U_12
Ni1 0.0199(11) 0.0161(11) 0.0410(12) 0.000 0.0100(10) 0.000
Pb1 0.0643(4) 0.0547(4) 0.0518(3) 0.0076(3) 0.0262(3) -0.0012(3)
Pb2 0.0291(3) 0.0412(3) 0.0716(4) 0.0012(3) 0.0224(3) -0.0073(2)
Pb3 0.0472(4) 0.0278(3) 0.0602(3) 0.0143(2) 0.0079(3) 0.0018(3)
Pb4 0.0375(3) 0.0361(3) 0.0518(3) -0.0019(2) -0.0046(3) -0.0056(3)
Pb5 0.0459(3) 0.0268(3) 0.0524(3) -0.0060(2) 0.0183(3) 0.0092(2)
K11 0.0294(15) 0.0203(13) 0.0367(14) 0.0011(10) 0.0088(12) 0.0026(12)
N11 0.043(7) 0.036(7) 0.035(5) 0.003(5) 0.022(5) 0.003(6)
N12 0.045(7) 0.035(6) 0.028(5) 0.001(4) 0.016(5) 0.005(6)
C11 0.050(10) 0.048(9) 0.034(7) -0.008(6) 0.012(7) 0.001(8)
C12 0.045(9) 0.039(9) 0.054(8) -0.007(7) 0.020(7) 0.013(7)
O12 0.040(6) 0.013(4) 0.053(5) 0.003(4) 0.015(4) -0.002(4)
C13 0.053(10) 0.016(7) 0.051(8) -0.010(5) -0.003(7) 0.004(7)
C14 0.050(9) 0.018(7) 0.048(7) 0.005(5) -0.009(7) -0.011(7)
O14 0.026(5) 0.022(5) 0.044(5) 0.002(4) 0.008(4) -0.005(4)
C15 0.045(8) 0.028(8) 0.072(9) 0.021(6) 0.039(7) -0.003(7)
C16 0.051(9) 0.038(8) 0.042(7) 0.005(6) 0.026(7) 0.003(7)
C17 0.033(8) 0.050(9) 0.049(8) -0.001(7) 0.012(7) -0.001(7)
C18 0.035(8) 0.038(9) 0.047(8) -0.009(6) 0.005(7) 0.013(7)
O18 0.045(6) 0.026(5) 0.046(5) 0.005(4) 0.012(5) 0.001(4)
C19 0.029(7) 0.012(6) 0.074(9) 0.009(6) 0.017(7) 0.004(6)
C20 0.059(10) 0.026(7) 0.045(8) 0.005(6) -0.002(7) 0.010(7)
O20 0.034(5) 0.040(6) 0.041(5) 0.008(4) 0.013(4) 0.019(4)
C21 0.068(12) 0.048(9) 0.043(8) 0.015(7) 0.023(8) 0.009(9)
C22 0.071(11) 0.041(9) 0.045(7) 0.015(6) 0.034(8) 0.013(8)
C23 0.036(8) 0.047(9) 0.042(7) -0.005(6) 0.022(7) 0.006(7)
C24 0.038(8) 0.056(10) 0.080(10) 0.019(8) 0.047(8) 0.009(8)
O24 0.029(5) 0.039(6) 0.042(5) -0.003(4) 0.002(4) -0.012(5)
C25 0.034(8) 0.019(7) 0.065(9) -0.004(6) -0.002(7) -0.006(6)
C26 0.037(8) 0.025(7) 0.071(10) -0.013(7) 0.005(8) 0.010(7)
O26 0.026(5) 0.031(5) 0.038(5) -0.007(4) 0.009(4) 0.009(4)
C27 0.050(9) 0.024(7) 0.041(7) -0.007(6) -0.002(7) -0.002(7)
C28 0.052(9) 0.027(7) 0.042(7) -0.008(5) 0.026(7) -0.002(7)

loop_
_atom_type_symbol
_atom_type_description
_atom_type_scat_dispersion_real
_atom_type_scat_dispersion_imag
_atom_type_scat_source
C C 0.0033 0.0016 'International Tables Vol C Tables 4.2.6.8 and 6.1.1.4'
H H 0.0000 0.0000 'International Tables Vol C Tables 4.2.6.8 and 6.1.1.4'
N N 0.0061 0.0033 'International Tables Vol C Tables 4.2.6.8 and 6.1.1.4'
O O 0.0106 0.0060 'International Tables Vol C Tables 4.2.6.8 and 6.1.1.4'
K K 0.2009 0.2494 'International Tables Vol C Tables 4.2.6.8 and 6.1.1.4'
Ni Ni 0.3393 1.1124 'International Tables Vol C Tables 4.2.6.8 and 6.1.1.4'
Pb Pb -3.3944 10.1111 'International Tables Vol C Tables 4.2.6.8 and 6.1.1.4'

loop_
_geom_angle_atom_site_label_1
_geom_angle_atom_site_label_2
_geom_angle_atom_site_label_3
_geom_angle
_geom_angle_site_symmetry_1
_geom_angle_site_symmetry_3
Pb4 Ni1 Pb4 138.92(9) . 2
Pb4 Ni1 Pb2 124.14(2) . .
Pb4 Ni1 Pb2 70.66(2) 2 .
Pb4 Ni1 Pb2 70.66(2) . 2
Pb4 Ni1 Pb2 124.14(2) 2 2
Pb2 Ni1 Pb2 141.74(9) . 2
Pb4 Ni1 Pb3 141.73(6) . 2
Pb4 Ni1 Pb3 77.73(3) 2 2
Pb2 Ni1 Pb3 70.25(4) . 2
Pb2 Ni1 Pb3 78.65(5) 2 2
Pb4 Ni1 Pb3 77.73(3) . .
Pb4 Ni1 Pb3 141.73(6) 2 .
Pb2 Ni1 Pb3 78.65(5) . .
Pb2 Ni1 Pb3 70.25(4) 2 .
Pb3 Ni1 Pb3 70.64(6) 2 .
Pb4 Ni1 Pb5 70.03(4) . 2
Pb4 Ni1 Pb5 76.54(5) 2 2
Pb2 Ni1 Pb5 139.67(6) . 2
Pb2 Ni1 Pb5 76.94(3) 2 2
Pb3 Ni1 Pb5 124.761(19) 2 2
Pb3 Ni1 Pb5 139.929(19) . 2
Pb4 Ni1 Pb5 76.54(5) . .
Pb4 Ni1 Pb5 70.03(4) 2 .
Pb2 Ni1 Pb5 76.94(3) . .
Pb2 Ni1 Pb5 139.67(6) 2 .
Pb3 Ni1 Pb5 139.929(19) 2 .
Pb3 Ni1 Pb5 124.762(19) . .
Pb5 Ni1 Pb5 70.16(6) 2 .
Pb4 Ni1 Pb1 61.67(2) . .
Pb4 Ni1 Pb1 118.17(3) 2 .
Pb2 Ni1 Pb1 62.488(19) . .
Pb2 Ni1 Pb1 117.66(3) 2 .
Pb3 Ni1 Pb1 117.78(6) 2 .
Pb3 Ni1 Pb1 62.60(2) . .
Pb5 Ni1 Pb1 117.46(6) 2 .
Pb5 Ni1 Pb1 62.16(2) . .
Pb4 Ni1 Pb1 118.17(3) . 2
Pb4 Ni1 Pb1 61.67(2) 2 2
Pb2 Ni1 Pb1 117.66(3) . 2
Pb2 Ni1 Pb1 62.488(19) 2 2
Pb3 Ni1 Pb1 62.60(2) 2 2
Pb3 Ni1 Pb1 117.78(6) . 2
Pb5 Ni1 Pb1 62.16(2) 2 2
Pb5 Ni1 Pb1 117.46(6) . 2
Pb1 Ni1 Pb1 179.59(8) . 2
Pb4 Pb1 Pb5 66.41(2) . .
Pb4 Pb1 Pb2 102.15(2) . .
Pb5 Pb1 Pb2 66.32(2) . .
Pb4 Pb1 Pb3 67.04(2) . .
Pb5 Pb1 Pb3 102.29(2) . .
Pb2 Pb1 Pb3 67.37(2) . .
Pb4 Pb1 Ni1 51.21(2) . .
Pb5 Pb1 Ni1 51.33(4) . .
Pb2 Pb1 Ni1 50.95(2) . .
Pb3 Pb1 Ni1 50.96(4) . .
Ni1 Pb2 Pb1 66.56(2) . .
Ni1 Pb2 Pb3 54.92(4) . 2
Pb1 Pb2 Pb3 109.33(3) . 2
Ni1 Pb2 Pb4 54.65(3) . 2
Pb1 Pb2 Pb4 109.20(2) . 2
Pb3 Pb2 Pb4 65.91(2) 2 2
Ni1 Pb2 Pb5 51.74(4) . .
Pb1 Pb2 Pb5 56.726(19) . .
Pb3 Pb2 Pb5 103.53(2) 2 .
Pb4 Pb2 Pb5 57.037(18) 2 .
Ni1 Pb2 Pb3 50.72(4) . .
Pb1 Pb2 Pb3 56.40(2) . .
Pb3 Pb2 Pb3 56.93(2) 2 .
Pb4 Pb2 Pb3 102.36(2) 2 .
Pb5 Pb2 Pb3 89.95(2) . .
Ni1 Pb3 Pb1 66.44(3) . .
Ni1 Pb3 Pb2 54.828(16) . 2
Pb1 Pb3 Pb2 109.00(2) . 2
Ni1 Pb3 Pb3 54.68(3) . 2
Pb1 Pb3 Pb3 108.73(2) . 2
Pb2 Pb3 Pb3 66.62(2) 2 2
Ni1 Pb3 Pb4 51.08(3) . .
Pb1 Pb3 Pb4 55.89(2) . .
Pb2 Pb3 Pb4 57.231(18) 2 .
Pb3 Pb3 Pb4 103.054(15) 2 .
Ni1 Pb3 Pb2 50.636(16) . .
Pb1 Pb3 Pb2 56.23(2) . .
Pb2 Pb3 Pb2 102.59(2) 2 .
Pb3 Pb3 Pb2 56.45(2) 2 .
Pb4 Pb3 Pb2 88.86(2) . .
Ni1 Pb4 Pb1 67.12(2) . .
Ni1 Pb4 Pb5 55.24(4) . 2
Pb1 Pb4 Pb5 110.40(2) . 2
Ni1 Pb4 Pb2 54.69(3) . 2
Pb1 Pb4 Pb2 109.74(2) . 2
Pb5 Pb4 Pb2 65.49(2) 2 2
Ni1 Pb4 Pb5 51.96(4) . .
Pb1 Pb4 Pb5 57.20(2) . .
Pb5 Pb4 Pb5 57.64(2) 2 .
Pb2 Pb4 Pb5 103.40(2) 2 .
Ni1 Pb4 Pb3 51.19(4) . .
Pb1 Pb4 Pb3 57.07(2) . .
Pb5 Pb4 Pb3 103.11(2) 2 .
Pb2 Pb4 Pb3 56.855(19) 2 .
Pb5 Pb4 Pb3 90.80(2) . .
Ni1 Pb5 Pb1 66.51(3) . .
Ni1 Pb5 Pb4 54.728(15) . 2
Pb1 Pb5 Pb4 109.80(2) . 2
Ni1 Pb5 Pb5 54.92(3) . 2
Pb1 Pb5 Pb5 109.26(2) . 2
Pb4 Pb5 Pb5 65.15(2) 2 2
Ni1 Pb5 Pb4 51.503(16) . .
Pb1 Pb5 Pb4 56.394(19) . .
Pb4 Pb5 Pb4 102.89(2) 2 .
Pb5 Pb5 Pb4 57.21(2) 2 .
Ni1 Pb5 Pb2 51.32(3) . .
Pb1 Pb5 Pb2 56.95(2) . .
Pb4 Pb5 Pb2 57.472(18) 2 .
Pb5 Pb5 Pb2 103.047(16) 2 .
Pb4 Pb5 Pb2 90.39(2) . .
O12 K11 O20 98.1(3) . .
O12 K11 O18 119.6(3) . .
O20 K11 O18 60.4(3) . .
O12 K11 O24 96.8(3) . .
O20 K11 O24 98.7(3) . .
O18 K11 O24 139.0(3) . .
O12 K11 O14 60.4(3) . .
O20 K11 O14 137.8(3) . .
O18 K11 O14 97.0(3) . .
O24 K11 O14 118.4(3) . .
O12 K11 O26 137.2(3) . .
O20 K11 O26 118.6(3) . .
O18 K11 O26 98.5(3) . .
O24 K11 O26 58.6(3) . .
O14 K11 O26 98.6(3) . .
O12 K11 N12 120.8(3) . .
O20 K11 N12 119.8(3) . .
O18 K11 N12 60.7(3) . .
O24 K11 N12 117.8(3) . .
O14 K11 N12 61.1(3) . .
O26 K11 N12 60.3(3) . .
O12 K11 N11 60.0(3) . .
O20 K11 N11 60.6(3) . .
O18 K11 N11 120.0(3) . .
O24 K11 N11 60.9(3) . .
O14 K11 N11 119.6(3) . .
O26 K11 N11 118.4(3) . .
N12 K11 N11 178.7(3) . .
C22 N11 C23 112.7(12) . .
C22 N11 C11 111.1(11) . .
C23 N11 C11 108.3(11) . .
C22 N11 K11 108.3(8) . .
C23 N11 K11 108.3(7) . .
C11 N11 K11 107.9(8) . .
C16 N12 C17 107.9(12) . .
C16 N12 C28 109.8(10) . .
C17 N12 C28 111.2(11) . .
C16 N12 K11 108.6(8) . .
C17 N12 K11 109.3(7) . .
C28 N12 K11 109.9(8) . .
C12 C11 N11 114.0(11) . .
C12 C11 H11A 108.8 . .
N11 C11 H11A 108.8 . .
C12 C11 H11B 108.8 . .
N11 C11 H11B 108.8 . .
H11A C11 H11B 107.6 . .
O12 C12 C11 109.5(12) . .
O12 C12 H12A 109.8 . .
C11 C12 H12A 109.8 . .
O12 C12 H12B 109.8 . .
C11 C12 H12B 109.8 . .
H12A C12 H12B 108.2 . .
C12 O12 C13 113.3(10) . .
C12 O12 K11 122.9(8) . .
C13 O12 K11 117.8(7) . .
O12 C13 C14 110.6(11) . .
O12 C13 H13A 109.5 . .
C14 C13 H13A 109.5 . .
O12 C13 H13B 109.5 . .
C14 C13 H13B 109.5 . .
H13A C13 H13B 108.1 . .
O14 C14 C13 110.3(12) . .
O14 C14 H14A 109.6 . .
C13 C14 H14A 109.6 . .
O14 C14 H14B 109.6 . .
C13 C14 H14B 109.6 . .
H14A C14 H14B 108.1 . .
C15 O14 C14 110.9(11) . .
C15 O14 K11 115.4(7) . .
C14 O14 K11 110.4(7) . .
O14 C15 C16 111.1(12) . .
O14 C15 H15A 109.4 . .
C16 C15 H15A 109.4 . .
O14 C15 H15B 109.4 . .
C16 C15 H15B 109.4 . .
H15A C15 H15B 108.0 . .
C15 C16 N12 114.8(11) . .
C15 C16 H16A 108.6 . .
N12 C16 H16A 108.6 . .
C15 C16 H16B 108.6 . .
N12 C16 H16B 108.6 . .
H16A C16 H16B 107.5 . .
N12 C17 C18 111.4(12) . .
N12 C17 H17A 109.3 . .
C18 C17 H17A 109.3 . .
N12 C17 H17B 109.3 . .
C18 C17 H17B 109.3 . .
H17A C17 H17B 108.0 . .
O18 C18 C17 107.4(11) . .
O18 C18 H18A 110.2 . .
C17 C18 H18A 110.2 . .
O18 C18 H18B 110.2 . .
C17 C18 H18B 110.2 . .
H18A C18 H18B 108.5 . .
C18 O18 C19 110.7(10) . .
C18 O18 K11 116.3(7) . .
C19 O18 K11 114.9(8) . .
O18 C19 C20 108.1(11) . .
O18 C19 H19A 110.1 . .
C20 C19 H19A 110.1 . .
O18 C19 H19B 110.1 . .
C20 C19 H19B 110.1 . .
H19A C19 H19B 108.4 . .
O20 C20 C19 110.2(11) . .
O20 C20 H20A 109.6 . .
C19 C20 H20A 109.6 . .
O20 C20 H20B 109.6 . .
C19 C20 H20B 109.6 . .
H20A C20 H20B 108.1 . .
C20 O20 C21 110.9(11) . .
C20 O20 K11 112.0(8) . .
C21 O20 K11 118.5(8) . .
O20 C21 C22 108.4(12) . .
O20 C21 H21A 110.0 . .
C22 C21 H21A 110.0 . .
O20 C21 H21B 110.0 . .
C22 C21 H21B 110.0 . .
H21A C21 H21B 108.4 . .
N11 C22 C21 114.4(13) . .
N11 C22 H22A 108.7 . .
C21 C22 H22A 108.7 . .
N11 C22 H22B 108.7 . .
C21 C22 H22B 108.7 . .
H22A C22 H22B 107.6 . .
N11 C23 C24 112.8(12) . .
N11 C23 H23A 109.0 . .
C24 C23 H23A 109.0 . .
N11 C23 H23B 109.0 . .
C24 C23 H23B 109.0 . .
H23A C23 H23B 107.8 . .
O24 C24 C23 111.2(12) . .
O24 C24 H24A 109.4 . .
C23 C24 H24A 109.4 . .
O24 C24 H24B 109.4 . .
C23 C24 H24B 109.4 . .
H24A C24 H24B 108.0 . .
C24 O24 C25 111.0(11) . .
C24 O24 K11 118.2(8) . .
C25 O24 K11 119.8(8) . .
O24 C25 C26 108.2(11) . .
O24 C25 H25A 110.1 . .
C26 C25 H25A 110.1 . .
O24 C25 H25B 110.1 . .
C26 C25 H25B 110.1 . .
H25A C25 H25B 108.4 . .
O26 C26 C25 111.2(12) . .
O26 C26 H26A 109.4 . .
C25 C26 H26A 109.4 . .
O26 C26 H26B 109.4 . .
C25 C26 H26B 109.4 . .
H26A C26 H26B 108.0 . .
C26 O26 C27 111.0(10) . .
C26 O26 K11 114.1(7) . .
C27 O26 K11 113.9(7) . .
O26 C27 C28 110.6(11) . .
O26 C27 H27A 109.5 . .
C28 C27 H27A 109.5 . .
O26 C27 H27B 109.5 . .
C28 C27 H27B 109.5 . .
H27A C27 H27B 108.1 . .
C27 C28 N12 114.8(12) . .
C27 C28 H28A 108.6 . .
N12 C28 H28A 108.6 . .
C27 C28 H28B 108.6 . .
N12 C28 H28B 108.6 . .
H28A C28 H28B 107.6 . .

loop_
_geom_bond_atom_site_label_1
_geom_bond_atom_site_label_2
_geom_bond_distance
_geom_bond_site_symmetry_2
Ni1 Pb4 2.7155(9) .
Ni1 Pb4 2.7155(9) 2
Ni1 Pb2 2.7168(9) .
Ni1 Pb2 2.7168(9) 2
Ni1 Pb3 2.7200(18) 2
Ni1 Pb3 2.7200(18) .
Ni1 Pb5 2.7325(18) 2
Ni1 Pb5 2.7325(18) .
Ni1 Pb1 3.2097(7) .
Ni1 Pb1 3.2097(7) 2
Pb1 Pb4 3.0666(10) .
Pb1 Pb5 3.0948(9) .
Pb1 Pb2 3.1028(9) .
Pb1 Pb3 3.1089(9) .
Pb2 Pb3 3.1280(9) 2
Pb2 Pb4 3.1414(9) 2
Pb2 Pb5 3.3901(9) .
Pb2 Pb3 3.4452(9) .
Pb3 Pb2 3.1280(9) 2
Pb3 Pb3 3.1452(12) 2
Pb3 Pb4 3.4106(9) .
Pb4 Pb5 3.1261(8) 2
Pb4 Pb2 3.1414(9) 2
Pb4 Pb5 3.3743(9) .
Pb5 Pb4 3.1261(8) 2
Pb5 Pb5 3.1410(12) 2
K11 O12 2.762(9) .
K11 O20 2.809(9) .
K11 O18 2.814(10) .
K11 O24 2.823(10) .
K11 O14 2.848(9) .
K11 O26 2.925(9) .
K11 N12 2.994(11) .
K11 N11 3.003(11) .
N11 C22 1.439(18) .
N11 C23 1.468(19) .
N11 C11 1.507(18) .
N12 C16 1.480(17) .
N12 C17 1.487(19) .
N12 C28 1.488(17) .
C11 C12 1.48(2) .
C11 H11A 0.9900 .
C11 H11B 0.9900 .
C12 O12 1.413(17) .
C12 H12A 0.9900 .
C12 H12B 0.9900 .
O12 C13 1.444(16) .
C13 C14 1.45(2) .
C13 H13A 0.9900 .
C13 H13B 0.9900 .
C14 O14 1.430(15) .
C14 H14A 0.9900 .
C14 H14B 0.9900 .
O14 C15 1.424(16) .
C15 C16 1.47(2) .
C15 H15A 0.9900 .
C15 H15B 0.9900 .
C16 H16A 0.9900 .
C16 H16B 0.9900 .
C17 C18 1.53(2) .
C17 H17A 0.9900 .
C17 H17B 0.9900 .
C18 O18 1.434(15) .
C18 H18A 0.9900 .
C18 H18B 0.9900 .
O18 C19 1.437(15) .
C19 C20 1.47(2) .
C19 H19A 0.9900 .
C19 H19B 0.9900 .
C20 O20 1.408(19) .
C20 H20A 0.9900 .
C20 H20B 0.9900 .
O20 C21 1.450(17) .
C21 C22 1.51(2) .
C21 H21A 0.9900 .
C21 H21B 0.9900 .
C22 H22A 0.9900 .
C22 H22B 0.9900 .
C23 C24 1.52(2) .
C23 H23A 0.9900 .
C23 H23B 0.9900 .
C24 O24 1.424(17) .
C24 H24A 0.9900 .
C24 H24B 0.9900 .
O24 C25 1.448(16) .
C25 C26 1.50(2) .
C25 H25A 0.9900 .
C25 H25B 0.9900 .
C26 O26 1.416(18) .
C26 H26A 0.9900 .
C26 H26B 0.9900 .
O26 C27 1.431(16) .
C27 C28 1.46(2) .
C27 H27A 0.9900 .
C27 H27B 0.9900 .
C28 H28A 0.9900 .
C28 H28B 0.9900 .
